data_4103519
loop_
_publ_author_name
'Kristina Lekin'
'Stephen M. Winter'
'Laura E. Downie'
'Xuezhao Bao'
'John S. Tse'
'Serge Desgreniers'
'Richard A. Secco'
'Paul A. Dube'
'Richard T. Oakley'

_publ_contact_author_address
; 'Department of Chemistry
University of Waterloo
Waterloo, ON  N2L 3G1 Canada'
;
_publ_contact_author_email oakley@uwaterloo.ca
_publ_contact_author_fax 519-746-0435
_publ_contact_author_name 'Richard Oakley'
_publ_contact_author_phone 519-888-4582
_publ_section_title
;
 Hysteretic Spin Crossover between a Bisdithiazolyl Radical and Its
 Hypervalent \s-Dimer
;
_journal_name_full 'Journal of the American Chemical Society'
_journal_page_first 16212
_journal_page_last 16224
_journal_paper_doi 10.1021/ja106768z
_journal_volume 132
_journal_year 2010
_chemical_formula_moiety 'C7 H5 F N3 S4'
_chemical_formula_sum 'C7 H5 F N3 S4'
_chemical_formula_weight 278.42
_chemical_name_common FBPEt
_chemical_name_systematic ' ?'
_space_group_IT_number 14
_symmetry_cell_setting monoclinic
_symmetry_space_group_name_Hall '-P 2ybc'
_symmetry_space_group_name_H-M 'P 1 21/c 1'
_cell_angle_alpha 90.0
_cell_angle_beta 104.824(8)
_cell_angle_gamma 90.0
_cell_formula_units_Z 4
_cell_length_a 5.1026(5)
_cell_length_b 11.0754(9)
_cell_length_c 17.1529(16)
_cell_measurement_temperature 293
_cell_volume 937.10(15)
_computing_structure_refinement GSAS
_diffrn_ambient_temperature 293
_diffrn_radiation_polarisn_ratio 0.95
_diffrn_radiation_probe x-ray
_diffrn_radiation_wavelength 0.50918
_diffrn_source 'Canadian Light Source'
_diffrn_source_type synchrotron
_exptl_absorpt_correction_T_max 1.00000
_exptl_absorpt_correction_T_min 1.00000
_exptl_absorpt_process_details
;   GSAS Absorption/surface roughness correction: function number 0
 No correction is applied.
;
_exptl_crystal_colour black
_pd_calc_method 'Rietveld Refinement'
_pd_char_colour black
_pd_char_particle_morphology powder
_pd_meas_2theta_range_inc 0.01
_pd_meas_2theta_range_max 23.985
_pd_meas_2theta_range_min 2.955
_pd_phase_name 'from C:/gsas/MyWork/FBPEt_105/105_dash_model_propersettings.cif'
_pd_proc_2theta_range_inc 0.01
_pd_proc_2theta_range_max 23.985
_pd_proc_2theta_range_min 2.955
_pd_proc_info_datetime 2010-06-29T14:16:09
_pd_proc_ls_background_function
;   GSAS Background function number 1 with  8 terms.
 Shifted Chebyshev function of 1st kind
      1:    1642.33     2:    574.136     3:   -64.7455     4:    112.179    
      5:   -80.6909     6:    48.9592     7:   -19.4237     8:    4.86568    
;
_pd_proc_ls_peak_cutoff 0.00100
_pd_proc_ls_profile_function
;
 CW Profile function number 2 with  18 terms
 Profile coefficients for Simpson's rule integration of pseudovoigt function
 C.J. Howard (1982). J. Appl. Cryst.,15,615-620.
 P. Thompson, D.E. Cox & J.B. Hastings (1987). J. Appl. Cryst.,20,79-83.
 Peak tails are ignored  where the intensity is below 0.0010 times the peak
   Aniso. broadening axis   0.0   0.0   1.0
;
_pd_proc_ls_prof_R_factor 0.0093
_pd_proc_ls_prof_wR_expected 0.0240
_pd_proc_ls_prof_wR_factor 0.0138
_refine_ls_goodness_of_fit_all 0.58
_refine_ls_matrix_type full
_refine_ls_number_parameters 1
_refine_ls_number_restraints 0
_refine_ls_R_Fsqd_factor 0.15847
_refine_ls_shift/su_max 0.02
_refine_ls_shift/su_mean 0.02
_cod_data_source_file ja106768z_si_005.cif
_cod_data_source_block 105_NEW_NUM_publ
_cod_depositor_comments
;
The following automatic conversions were performed:

'_geom_bond_publ_flag' value 'N' changed to 'n' according to the
built-in table from CIF Core dictionary named 'cif_core.dic' version
2.4.1 from 2010-06-29 (22 times).

'_geom_angle_publ_flag' value 'N'
changed to 'n' according to the built-in table from CIF Core
dictionary named 'cif_core.dic' version 2.4.1 from 2010-06-29 (36
times).

Automatic conversion script
Id: cif_fix_values 1715 2011-07-08 13:25:40Z adriana 
;
_cod_database_code 4103519
_cod_database_fobs_code 4103519
_gsas_exptl_extinct_corr_t_min 1.00000
_gsas_exptl_extinct_corr_t_max 1.00000

loop_
_symmetry_equiv_pos_site_id
_symmetry_equiv_pos_as_xyz
1 +x,+y,+z
2 -x,+y+1/2,-z+1/2
-1 -x,-y,-z
-2 +x,-y+1/2,+z+1/2

loop_
_atom_site_type_symbol
_atom_site_label
_atom_site_fract_x
_atom_site_fract_y
_atom_site_fract_z
_atom_site_occupancy
_atom_site_thermal_displace_type
_atom_site_U_iso_or_equiv
_atom_site_symmetry_multiplicity
C C1 0.69108 0.20583 0.39794 1.0 Uiso 0.025 4
C C2 0.62814 0.20623 0.31102 1.0 Uiso 0.025 4
C C3 0.77742 0.27812 0.27235 1.0 Uiso 0.025 4
C C5 1.05233 0.35013 0.40212 1.0 Uiso 0.025 4
C C4 0.9873 0.3497 0.31517 1.0 Uiso 0.025 4
C C6 0.96068 0.28147 0.52983 1.0 Uiso 0.025 4
C C7 1.17013 0.18617 0.56841 1.0 Uiso 0.025 4
H H6A 0.77004 0.26634 0.54582 1.0 Uiso 0.025 4
H H6B 1.03415 0.37184 0.54887 1.0 Uiso 0.025 4
H H7A 1.09653 0.09555 0.54944 1.0 Uiso 0.025 4
H H7B 1.20913 0.19109 0.63405 1.0 Uiso 0.025 4
H H7C 1.36139 0.20135 0.55251 1.0 Uiso 0.025 4
S S1 0.30949 0.05392 0.37853 1.0 Uiso 0.025 4
S S2 0.36131 0.11225 0.26169 1.0 Uiso 0.025 4
S S3 1.42018 0.49759 0.39137 1.0 Uiso 0.025 4
S S4 1.18792 0.44242 0.27125 1.0 Uiso 0.025 4
N N1 0.55682 0.13741 0.43594 1.0 Uiso 0.025 4
N N2 0.89724 0.28035 0.44081 1.0 Uiso 0.025 4
N N3 1.25197 0.4151 0.44398 1.0 Uiso 0.025 4
F F1 0.71785 0.278 0.19116 1.0 Uiso 0.025 4

loop_
_atom_type_symbol
_atom_type_number_in_cell
_atom_type_scat_dispersion_real
_atom_type_scat_dispersion_imag
_atom_type_scat_Cromer_Mann_a1
_atom_type_scat_Cromer_Mann_a2
_atom_type_scat_Cromer_Mann_a3
_atom_type_scat_Cromer_Mann_a4
_atom_type_scat_Cromer_Mann_b1
_atom_type_scat_Cromer_Mann_b2
_atom_type_scat_Cromer_Mann_b3
_atom_type_scat_Cromer_Mann_b4
_atom_type_scat_Cromer_Mann_c
_atom_type_scat_source
C 28.0 0.000 0.000 2.31000 20.8439 1.02000 10.2075 1.58860 0.56870 0.86500 51.6512 0.21560 International_Tables_Vol_C
H 20.0 0.000 0.000 0.49300 10.5109 0.32291 26.1257 0.14019 3.14236 0.04081 57.7997 0.00304 International_Tables_Vol_C
S 16.0 0.000 0.000 6.90530 1.46790 5.20340 22.2151 1.43790 0.25360 1.58630 56.1720 0.86690 International_Tables_Vol_C
N 12.0 0.000 0.000 12.2126 0.00570 3.13220 9.89330 2.01250 28.9975 1.16630 0.58260 -11.529 International_Tables_Vol_C
F 4.0 0.000 0.000 3.53920 10.2825 2.64120 4.29440 1.51700 0.26150 1.02430 26.1476 0.27760 International_Tables_Vol_C

loop_
_geom_angle_atom_site_label_1
_geom_angle_atom_site_label_2
_geom_angle_atom_site_label_3
_geom_angle
_geom_angle_site_symmetry_1
_geom_angle_site_symmetry_3
_geom_angle_publ_flag
C7 C6 H6A 110.835 1_555 1_555 n
C7 C6 H6B 110.863 1_555 1_555 n
C7 C6 N2 112.704 1_555 1_555 n
H6A C6 H6B 109.0846 1_555 1_555 n
H6A C6 N2 106.577 1_555 1_555 n
H6B C6 N2 106.5682 1_555 1_555 n
C2 C1 N1 120.824 1_555 1_555 n
C2 C1 N2 118.888 1_555 1_555 n
N1 C1 N2 120.287 1_555 1_555 n
C6 C7 H7B 109.547 1_555 1_555 n
C6 C7 H7A 110.917 1_555 1_555 n
C6 C7 H7C 110.893 1_555 1_555 n
H7B C7 H7A 108.1100 1_555 1_555 n
H7B C7 H7C 108.108 1_555 1_555 n
H7A C7 H7C 109.1810 1_555 1_555 n
C1 C2 C3 119.548 1_555 1_555 n
C1 C2 S2 115.961 1_555 1_555 n
C3 C2 S2 124.490 1_555 1_555 n
C4 C5 N2 118.896 1_555 1_555 n
C4 C5 N3 120.815 1_555 1_555 n
N2 C5 N3 120.289 1_555 1_555 n
C2 C3 C4 121.468 1_555 1_555 n
C2 C3 F1 119.268 1_555 1_555 n
C4 C3 F1 119.263 1_555 1_555 n
C5 C4 C3 119.538 1_555 1_555 n
C5 C4 S4 115.963 1_555 1_555 n
C3 C4 S4 124.498 1_555 1_555 n
S2 S1 N1 97.283 1_555 1_555 n
C2 S2 S1 89.663 1_555 1_555 n
S4 S3 N3 97.295 1_555 1_555 n
C4 S4 S3 89.659 1_555 1_555 n
C1 N1 S1 116.261 1_555 1_555 n
C6 N2 C1 119.185 1_555 1_555 n
C6 N2 C5 119.186 1_555 1_555 n
C1 N2 C5 121.577 1_555 1_555 n
C5 N3 S3 116.261 1_555 1_555 n

loop_
_geom_bond_atom_site_label_1
_geom_bond_atom_site_label_2
_geom_bond_distance
_geom_bond_site_symmetry_2
_geom_bond_publ_flag
C6 C7 1.52718 1_555 n
C6 H6A 1.08908 1_555 n
C6 H6B 1.08918 1_555 n
C6 N2 1.47770 1_555 n
C1 C2 1.44257 1_555 n
C1 N1 1.30265 1_555 n
C1 N2 1.39022 1_555 n
C7 H7B 1.09344 1_555 n
C7 H7A 1.09165 1_555 n
C7 H7C 1.09146 1_555 n
C2 C3 1.38299 1_555 n
C2 S2 1.75033 1_555 n
C5 C4 1.44267 1_555 n
C5 N2 1.39022 1_555 n
C5 N3 1.30261 1_555 n
C3 C4 1.38289 1_555 n
C3 F1 1.34731 1_555 n
C4 S4 1.75061 1_555 n
S1 S2 2.18518 1_555 n
S1 N1 1.66780 1_555 n
S3 S4 2.18488 1_555 n
S3 N3 1.66795 1_555 n
